data_4517695
loop_
_publ_author_name
'Fast, Caleb D.'
'Jones, Caleb A. H.'
'Schley, Nathan D.'

_publ_section_title
;
 Selectivity and Mechanism of Iridium-Catalyzed Cyclohexyl Methyl Ether
 Cleavage
;
_journal_name_full 'ACS Catalysis'
_journal_page_first 6450
_journal_page_last 6456
_journal_paper_doi 10.1021/acscatal.0c01718
_journal_year 2020
_chemical_absolute_configuration ad
_chemical_formula_moiety 'C42 H64 O3 Si'
_chemical_formula_sum 'C42 H64 O3 Si'
_chemical_formula_weight 645.02
_space_group_crystal_system monoclinic
_space_group_IT_number 4
_space_group_name_Hall 'P 2yb'
_space_group_name_H-M_alt 'P 1 21 1'
_atom_sites_solution_hydrogens geom
_atom_sites_solution_primary dual
_audit_creation_date 2019-08-16
_audit_creation_method
;
Olex2 1.2
(compiled 2018.05.29 svn.r3508 for OlexSys, GUI svn.r5506)
;
_cell_angle_alpha 90
_cell_angle_beta 107.5320(12)
_cell_angle_gamma 90
_cell_formula_units_Z 2
_cell_length_a 12.55791(14)
_cell_length_b 11.21470(10)
_cell_length_c 14.01011(16)
_cell_measurement_reflns_used 10039
_cell_measurement_temperature 100.01(10)
_cell_measurement_theta_max 73.2440
_cell_measurement_theta_min 3.2850
_cell_volume 1881.44(4)
_computing_cell_refinement 'CrysAlisPro 1.171.38.46 (Rigaku OD, 2015)'
_computing_data_collection 'CrysAlisPro 1.171.38.46 (Rigaku OD, 2015)'
_computing_data_reduction 'CrysAlisPro 1.171.38.46 (Rigaku OD, 2015)'
_computing_molecular_graphics 'Olex2 (Dolomanov et al., 2009)'
_computing_publication_material 'Olex2 (Dolomanov et al., 2009)'
_computing_structure_refinement 'ShelXL (Sheldrick, 2015)'
_computing_structure_solution 'ShelXT (Sheldrick, 2015)'
_diffrn_ambient_environment N~2~
_diffrn_ambient_temperature 100.01(10)
_diffrn_detector 'CCD plate'
_diffrn_detector_area_resol_mean 8.1506
_diffrn_detector_type EosS2
_diffrn_measured_fraction_theta_full 0.999
_diffrn_measured_fraction_theta_max 0.990
_diffrn_measurement_details
;
List of Runs (angles in degrees, time in seconds):

  # Type    Start    End  Width  t~exp~   \w     \q     \k     \f   Frames
--------------------------------------------------------------------------
  1  \w    -56.00  32.00   1.00    3.00    --  -37.09  38.00  60.00   88
  2  \w    -54.00  30.00   1.00    3.00    --  -37.09  57.00 120.00   84
  3  \w    -54.00  30.00   1.00    3.00    --  -37.09  57.00 150.00   84
  4  \w   -104.00 -20.00   1.00    3.00    --  -37.09 -57.00 150.00   84
  5  \w    -64.00  30.00   1.00    3.00    --  -37.09  77.00-180.00   94
  6  \w   -104.00 -20.00   1.00    3.00    --  -37.09 -57.00  60.00   84
  7  \w     20.00 104.00   1.00    3.00    --   37.09  57.00  90.00   84
  8  \w      8.00 108.00   1.00    3.00    --   37.09  19.00-150.00  100
  9  \w      4.00  33.00   1.00    3.00    --   37.09  88.00 162.77   29
 10  \w     10.00 105.00   1.00    3.00    --   37.09  77.00  90.00   95
 11  \w      4.00  33.00   1.00    3.00    --   37.09  88.00  25.98   29
 12  \w      3.00  32.00   1.00    3.00    --   37.09  90.00-109.70   29
 13  \w     20.00 104.00   1.00    3.00    --   37.09  57.00  60.00   84
 14  \w    -32.00  56.00   1.00    3.00    --   37.09 -38.00  30.00   88
 15  \w     42.00 145.00   1.00   16.00    --  111.00 -90.00 137.00  103
 16  \w     43.00 128.00   1.00   16.00    --  111.00 -45.00  90.00   85
 17  \w     41.00 132.00   1.00   16.00    --  111.00 -30.00-120.00   91
 18  \w     43.00 128.00   1.00   16.00    --  111.00 -45.00 120.00   85
 19  \w     42.00 144.00   1.00   16.00    --  111.00 -88.00 -58.30  102
 20  \w     42.00 178.00   1.00   16.00    --  111.00   0.00  30.00  136
 21  \w     43.00 128.00   1.00   16.00    --  111.00 -45.00   0.00   85
 22  \w     41.00 132.00   1.00   16.00    --  111.00 -30.00 -30.00   91
 23  \w     41.00 132.00   1.00   16.00    --  111.00 -30.00-180.00   91
 24  \w     42.00 145.00   1.00   16.00    --  111.00 -90.00  28.49  103
 25  \w     93.00 178.00   1.00   16.00    --  111.00  61.00  60.00   85
 26  \w     42.00 130.00   1.00   16.00    --  111.00 -90.00-122.69   88
;
_diffrn_measurement_device 'four-circle diffractometer'
_diffrn_measurement_device_type 'SuperNova, Dual, Cu at zero, EosS2'
_diffrn_measurement_method '\w scans'
_diffrn_orient_matrix_type 'CrysAlisPro convention (1999,Acta A55,543-557)'
_diffrn_orient_matrix_UB_11 0.0860903000
_diffrn_orient_matrix_UB_12 -0.0294364000
_diffrn_orient_matrix_UB_13 0.1015204000
_diffrn_orient_matrix_UB_21 0.0088518000
_diffrn_orient_matrix_UB_22 0.1334301000
_diffrn_orient_matrix_UB_23 0.0274813000
_diffrn_orient_matrix_UB_31 -0.0951611000
_diffrn_orient_matrix_UB_32 -0.0142160000
_diffrn_orient_matrix_UB_33 0.0473678000
_diffrn_radiation_monochromator mirror
_diffrn_radiation_probe x-ray
_diffrn_radiation_type CuK\a
_diffrn_radiation_wavelength 1.54184
_diffrn_reflns_av_R_equivalents 0.0366
_diffrn_reflns_av_unetI/netI 0.0425
_diffrn_reflns_Laue_measured_fraction_full 0.999
_diffrn_reflns_Laue_measured_fraction_max 0.990
_diffrn_reflns_limit_h_max 10
_diffrn_reflns_limit_h_min -15
_diffrn_reflns_limit_k_max 13
_diffrn_reflns_limit_k_min -13
_diffrn_reflns_limit_l_max 17
_diffrn_reflns_limit_l_min -15
_diffrn_reflns_number 19098
_diffrn_reflns_point_group_measured_fraction_full 0.997
_diffrn_reflns_point_group_measured_fraction_max 0.976
_diffrn_reflns_theta_full 67.684
_diffrn_reflns_theta_max 73.383
_diffrn_reflns_theta_min 3.308
_diffrn_source 'micro-focus sealed X-ray tube'
_diffrn_source_type 'SuperNova (Cu) X-ray Source'
_exptl_absorpt_coefficient_mu 0.818
_exptl_absorpt_correction_T_max 1.000
_exptl_absorpt_correction_T_min 0.932
_exptl_absorpt_correction_type gaussian
_exptl_absorpt_process_details
;
CrysAlisPro 1.171.38.46 (Rigaku Oxford Diffraction, 2015)
Numerical absorption correction based on gaussian integration over
			a multifaceted crystal model
Empirical absorption correction using spherical harmonics,
 implemented in SCALE3 ABSPACK scaling algorithm.
;
_exptl_crystal_colour colourless
_exptl_crystal_colour_primary colourless
_exptl_crystal_density_diffrn 1.139
_exptl_crystal_description block
_exptl_crystal_F_000 708
_exptl_crystal_size_max 0.114
_exptl_crystal_size_mid 0.058
_exptl_crystal_size_min 0.02
_refine_diff_density_max 0.211
_refine_diff_density_min -0.182
_refine_diff_density_rms 0.034
_refine_ls_abs_structure_details
;
 Flack x determined using 3058 quotients [(I+)-(I-)]/[(I+)+(I-)]
 (Parsons, Flack and Wagner, Acta Cryst. B69 (2013) 249-259).
;
_refine_ls_abs_structure_Flack 0.005(14)
_refine_ls_extinction_method none
_refine_ls_goodness_of_fit_ref 1.057
_refine_ls_hydrogen_treatment constr
_refine_ls_matrix_type full
_refine_ls_number_parameters 423
_refine_ls_number_reflns 7374
_refine_ls_number_restraints 1
_refine_ls_restrained_S_all 1.057
_refine_ls_R_factor_all 0.0353
_refine_ls_R_factor_gt 0.0322
_refine_ls_shift/su_max 0.000
_refine_ls_shift/su_mean 0.000
_refine_ls_structure_factor_coef Fsqd
_refine_ls_weighting_details 'w=1/[\s^2^(Fo^2^)+(0.0321P)^2^+0.2159P] where P=(Fo^2^+2Fc^2^)/3'
_refine_ls_weighting_scheme calc
_refine_ls_wR_factor_gt 0.0754
_refine_ls_wR_factor_ref 0.0770
_reflns_Friedel_coverage 0.871
_reflns_Friedel_fraction_full 0.994
_reflns_Friedel_fraction_max 0.961
_reflns_number_gt 6948
_reflns_number_total 7374
_reflns_threshold_expression 'I > 2\s(I)'
_cod_data_source_file cs0c01718_si_002.cif
_cod_data_source_block 16
_cod_depositor_comments 'Adding full bibliography for 4517689--4517702.cif.'
_cod_database_code 4517695
_shelx_shelxl_version_number 2018/1
_chemical_oxdiff_formula C42H64O3Si
_shelx_space_group_comment
;
The symmetry employed for this shelxl refinement is uniquely defined
by the following loop, which should always be used as a source of
symmetry information in preference to the above space-group names.
They are only intended as comments.
;
_reflns_odcompleteness_completeness 99.92
_reflns_odcompleteness_iscentric 1
_reflns_odcompleteness_theta 68.13
_olex2_refinement_description
;
1. Fixed Uiso
 At 1.2 times of:
  All C(H) groups, All C(H,H) groups
 At 1.5 times of:
  All C(H,H,H) groups
2.a Ternary CH refined with riding coordinates:
 C3(H3), C5(H5), C8(H8), C9(H9), C12(H12), C14(H14), C17(H17), C20(H20)
2.b Secondary CH2 refined with riding coordinates:
 C1(H1B,H1A), C2(H2A,H2B), C4(H4A,H4B), C6(H6A,H6B), C7(H7A,H7B), C11(H11A,
 H11B), C15(H15A,H15B), C16(H16A,H16B), C22(H22A,H22B), C23(H23A,H23B),
 C24(H24A,H24B)
2.c Aromatic/amide H refined with riding coordinates:
 C32(H32), C33(H33), C34(H34), C35(H35), C36(H36), C38(H38), C39(H39),
 C40(H40), C41(H41), C42(H42)
2.d Idealised Me refined as rotating group:
 C18(H18A,H18B,H18C), C19(H19A,H19B,H19C), C21(H21A,H21B,H21C), C25(H25A,H25B,
 H25C), C26(H26A,H26B,H26C), C28(H28A,H28B,H28C), C29(H29A,H29B,H29C), C30(H30A,
 H30B,H30C)
;
_olex2_date_sample_data_collection 2019-08-15
_olex2_exptl_crystal_mounting_method 'mounted in a polyimide loop'
_olex2_submission_special_instructions 'No special instructions were received'
_oxdiff_exptl_absorpt_empirical_details
;
Empirical correction (ABSPACK) includes:
- Absorption correction using spherical harmonics
- Frame scaling
;
_oxdiff_exptl_absorpt_empirical_full_max 1.307
_oxdiff_exptl_absorpt_empirical_full_min 0.858

loop_
_space_group_symop_operation_xyz
'x, y, z'
'-x, y+1/2, -z'

loop_
_atom_site_label
_atom_site_type_symbol
_atom_site_fract_x
_atom_site_fract_y
_atom_site_fract_z
_atom_site_U_iso_or_equiv
_atom_site_adp_type
_atom_site_occupancy
_atom_site_site_symmetry_order
_atom_site_calc_flag
_atom_site_refinement_flags_posn
_atom_site_refinement_flags_adp
_atom_site_refinement_flags_occupancy
_atom_site_disorder_assembly
_atom_site_disorder_group
Si1 Si 0.19780(4) 0.20310(5) 0.46761(4) 0.01198(11) Uani 1 1 d . . . . .
O1 O 0.67834(14) 0.72124(15) -0.12806(14) 0.0252(4) Uani 1 1 d . . . . .
O2 O 0.40526(12) 0.72539(13) 0.18235(11) 0.0160(3) Uani 1 1 d . . . . .
O3 O 0.20335(13) 0.30477(14) 0.38444(12) 0.0174(3) Uani 1 1 d . . . . .
C1 C 0.53587(19) 0.9799(2) -0.04186(17) 0.0185(4) Uani 1 1 d . . . . .
H1B H 0.551696 1.042494 -0.083407 0.022 Uiso 1 1 calc R . . . .
H1A H 0.545636 1.013411 0.024049 0.022 Uiso 1 1 calc R . . . .
C2 C 0.62122(19) 0.8802(2) -0.03238(18) 0.0199(5) Uani 1 1 d . . . . .
H2A H 0.696083 0.912489 -0.006599 0.024 Uiso 1 1 calc R . . . .
H2B H 0.611477 0.820590 0.014466 0.024 Uiso 1 1 calc R . . . .
C3 C 0.6069(2) 0.8224(2) -0.13390(17) 0.0193(4) Uani 1 1 d . . . . .
H3 H 0.622855 0.881605 -0.179205 0.023 Uiso 1 1 calc R . . . .
C4 C 0.48823(19) 0.7780(2) -0.17795(17) 0.0181(4) Uani 1 1 d . . . . .
H4A H 0.474106 0.715276 -0.135659 0.022 Uiso 1 1 calc R . . . .
H4B H 0.479770 0.744178 -0.243536 0.022 Uiso 1 1 calc R . . . .
C5 C 0.40151(19) 0.87800(19) -0.18772(16) 0.0167(4) Uani 1 1 d . . . . .
H5 H 0.416141 0.937950 -0.233098 0.020 Uiso 1 1 calc R . . . .
C6 C 0.2831(2) 0.8305(2) -0.23707(17) 0.0210(5) Uani 1 1 d . . . . .
H6A H 0.232026 0.897210 -0.257017 0.025 Uiso 1 1 calc R . . . .
H6B H 0.281764 0.786239 -0.296891 0.025 Uiso 1 1 calc R . . . .
C7 C 0.24392(19) 0.7495(2) -0.16634(16) 0.0195(5) Uani 1 1 d . . . . .
H7A H 0.289883 0.678350 -0.152378 0.023 Uiso 1 1 calc R . . . .
H7B H 0.167388 0.725247 -0.198677 0.023 Uiso 1 1 calc R . . . .
C8 C 0.25093(18) 0.8130(2) -0.06762(16) 0.0159(4) Uani 1 1 d . . . . .
H8 H 0.201111 0.882328 -0.082427 0.019 Uiso 1 1 calc R . . . .
C9 C 0.37178(18) 0.85723(18) -0.01680(16) 0.0142(4) Uani 1 1 d . . . . .
H9 H 0.420056 0.786708 -0.005660 0.017 Uiso 1 1 calc R . . . .
C10 C 0.41255(19) 0.94197(18) -0.08664(17) 0.0163(4) Uani 1 1 d . . . . .
C11 C 0.38404(19) 0.91161(19) 0.08703(16) 0.0171(4) Uani 1 1 d . . . . .
H11A H 0.462389 0.928033 0.119849 0.020 Uiso 1 1 calc R . . . .
H11B H 0.344449 0.987041 0.078053 0.020 Uiso 1 1 calc R . . . .
C12 C 0.33966(18) 0.83172(18) 0.15576(16) 0.0151(4) Uani 1 1 d . . . . .
H12 H 0.342767 0.875957 0.216865 0.018 Uiso 1 1 calc R . . . .
C13 C 0.21859(18) 0.79306(18) 0.10440(16) 0.0140(4) Uani 1 1 d . . . . .
C14 C 0.21521(17) 0.73196(18) 0.00420(16) 0.0149(4) Uani 1 1 d . . . . .
H14 H 0.269236 0.666375 0.020959 0.018 Uiso 1 1 calc R . . . .
C15 C 0.09934(19) 0.6750(2) -0.03064(17) 0.0225(5) Uani 1 1 d . . . . .
H15A H 0.098943 0.605942 -0.072457 0.027 Uiso 1 1 calc R . . . .
H15B H 0.043930 0.731588 -0.067889 0.027 Uiso 1 1 calc R . . . .
C16 C 0.07627(19) 0.6381(2) 0.06838(18) 0.0221(5) Uani 1 1 d . . . . .
H16A H 0.005027 0.669650 0.070282 0.027 Uiso 1 1 calc R . . . .
H16B H 0.074494 0.551896 0.073704 0.027 Uiso 1 1 calc R . . . .
C17 C 0.17268(17) 0.69054(19) 0.15526(16) 0.0147(4) Uani 1 1 d . . . . .
H17 H 0.231078 0.629470 0.174460 0.018 Uiso 1 1 calc R . . . .
C18 C 0.1415(2) 0.9028(2) 0.08947(19) 0.0214(5) Uani 1 1 d . . . . .
H18A H 0.065173 0.878030 0.062017 0.032 Uiso 1 1 calc GR . . . .
H18B H 0.160088 0.957665 0.044333 0.032 Uiso 1 1 calc GR . . . .
H18C H 0.151148 0.941221 0.152775 0.032 Uiso 1 1 calc GR . . . .
C19 C 0.3435(2) 1.0576(2) -0.10653(19) 0.0230(5) Uani 1 1 d . . . . .
H19A H 0.365322 1.105466 -0.154303 0.035 Uiso 1 1 calc GR . . . .
H19B H 0.356418 1.101260 -0.045121 0.035 Uiso 1 1 calc GR . . . .
H19C H 0.265582 1.038369 -0.132565 0.035 Uiso 1 1 calc GR . . . .
C20 C 0.13707(18) 0.71828(19) 0.24888(17) 0.0182(4) Uani 1 1 d . . . . .
H20 H 0.076773 0.777261 0.229725 0.022 Uiso 1 1 calc R . . . .
C21 C 0.2310(2) 0.7712(2) 0.33571(18) 0.0224(5) Uani 1 1 d . . . . .
H21A H 0.297371 0.724023 0.346313 0.034 Uiso 1 1 calc GR . . . .
H21B H 0.208630 0.771163 0.395453 0.034 Uiso 1 1 calc GR . . . .
H21C H 0.245811 0.851519 0.319625 0.034 Uiso 1 1 calc GR . . . .
C22 C 0.09007(19) 0.6058(2) 0.28473(17) 0.0185(4) Uani 1 1 d . . . . .
H22A H 0.061341 0.627645 0.339300 0.022 Uiso 1 1 calc R . . . .
H22B H 0.027900 0.576291 0.230368 0.022 Uiso 1 1 calc R . . . .
C23 C 0.17495(19) 0.5052(2) 0.32003(18) 0.0188(4) Uani 1 1 d . . . . .
H23A H 0.205657 0.483963 0.266547 0.023 Uiso 1 1 calc R . . . .
H23B H 0.235834 0.532552 0.376545 0.023 Uiso 1 1 calc R . . . .
C24 C 0.12184(19) 0.3969(2) 0.35030(17) 0.0181(4) Uani 1 1 d . . . . .
H24A H 0.090283 0.417947 0.403268 0.022 Uiso 1 1 calc R . . . .
H24B H 0.061848 0.368288 0.293591 0.022 Uiso 1 1 calc R . . . .
C25 C 0.7909(2) 0.7509(3) -0.1154(2) 0.0333(6) Uani 1 1 d . . . . .
H25A H 0.795338 0.800890 -0.169689 0.050 Uiso 1 1 calc GR . . . .
H25B H 0.833134 0.679397 -0.114548 0.050 Uiso 1 1 calc GR . . . .
H25C H 0.820816 0.792751 -0.053246 0.050 Uiso 1 1 calc GR . . . .
C26 C 0.50519(19) 0.7425(2) 0.26184(18) 0.0248(5) Uani 1 1 d . . . . .
H26A H 0.554642 0.793368 0.239830 0.037 Uiso 1 1 calc GR . . . .
H26B H 0.540551 0.666835 0.282035 0.037 Uiso 1 1 calc GR . . . .
H26C H 0.488032 0.778877 0.317474 0.037 Uiso 1 1 calc GR . . . .
C27 C 0.06454(18) 0.11249(19) 0.42187(16) 0.0151(4) Uani 1 1 d . . . . .
C28 C 0.07044(19) -0.00575(19) 0.47902(18) 0.0198(5) Uani 1 1 d . . . . .
H28A H 0.131909 -0.052416 0.472373 0.030 Uiso 1 1 calc GR . . . .
H28B H 0.002127 -0.049191 0.451803 0.030 Uiso 1 1 calc GR . . . .
H28C H 0.080975 0.010599 0.548515 0.030 Uiso 1 1 calc GR . . . .
C29 C -0.03705(17) 0.1836(2) 0.42962(17) 0.0182(4) Uani 1 1 d . . . . .
H29A H -0.026747 0.204494 0.498267 0.027 Uiso 1 1 calc GR . . . .
H29B H -0.103177 0.135929 0.405236 0.027 Uiso 1 1 calc GR . . . .
H29C H -0.044706 0.254921 0.390192 0.027 Uiso 1 1 calc GR . . . .
C30 C 0.0504(2) 0.0809(2) 0.31123(17) 0.0203(5) Uani 1 1 d . . . . .
H30A H 0.044214 0.152964 0.272906 0.030 Uiso 1 1 calc GR . . . .
H30B H -0.015833 0.033895 0.285019 0.030 Uiso 1 1 calc GR . . . .
H30C H 0.114175 0.036371 0.307115 0.030 Uiso 1 1 calc GR . . . .
C31 C 0.20974(17) 0.28293(19) 0.58854(16) 0.0144(4) Uani 1 1 d . . . . .
C32 C 0.25293(18) 0.4000(2) 0.60155(17) 0.0173(4) Uani 1 1 d . . . . .
H32 H 0.273993 0.435650 0.550069 0.021 Uiso 1 1 calc R . . . .
C33 C 0.26476(19) 0.4633(2) 0.68942(18) 0.0214(5) Uani 1 1 d . . . . .
H33 H 0.294311 0.539973 0.696564 0.026 Uiso 1 1 calc R . . . .
C34 C 0.2324(2) 0.4119(2) 0.76665(17) 0.0224(5) Uani 1 1 d . . . . .
H34 H 0.239486 0.454369 0.825250 0.027 Uiso 1 1 calc R . . . .
C35 C 0.1894(2) 0.2971(2) 0.75604(18) 0.0224(5) Uani 1 1 d . . . . .
H35 H 0.167551 0.262520 0.807488 0.027 Uiso 1 1 calc R . . . .
C36 C 0.17911(18) 0.2336(2) 0.66838(17) 0.0186(4) Uani 1 1 d . . . . .
H36 H 0.151100 0.156309 0.662604 0.022 Uiso 1 1 calc R . . . .
C37 C 0.32136(18) 0.10620(19) 0.47703(17) 0.0160(4) Uani 1 1 d . . . . .
C38 C 0.3794(2) 0.1115(2) 0.40599(19) 0.0219(5) Uani 1 1 d . . . . .
H38 H 0.358681 0.167302 0.354593 0.026 Uiso 1 1 calc R . . . .
C39 C 0.4680(2) 0.0339(2) 0.4115(2) 0.0285(6) Uani 1 1 d . . . . .
H39 H 0.505964 0.038383 0.363946 0.034 Uiso 1 1 calc R . . . .
C40 C 0.4998(2) -0.0500(2) 0.4879(2) 0.0260(5) Uani 1 1 d . . . . .
H40 H 0.558662 -0.101821 0.491243 0.031 Uiso 1 1 calc R . . . .
C41 C 0.4437(2) -0.0563(2) 0.55876(19) 0.0238(5) Uani 1 1 d . . . . .
H41 H 0.465002 -0.112046 0.610155 0.029 Uiso 1 1 calc R . . . .
C42 C 0.35555(19) 0.0208(2) 0.55312(17) 0.0190(4) Uani 1 1 d . . . . .
H42 H 0.318197 0.015563 0.601091 0.023 Uiso 1 1 calc R . . . .

loop_
_atom_site_aniso_label
_atom_site_aniso_U_11
_atom_site_aniso_U_22
_atom_site_aniso_U_33
_atom_site_aniso_U_23
_atom_site_aniso_U_13
_atom_site_aniso_U_12
Si1 0.0119(2) 0.0121(2) 0.0128(2) 0.0009(2) 0.00494(19) 0.0004(2)
O1 0.0233(8) 0.0213(9) 0.0348(9) 0.0029(7) 0.0145(7) 0.0015(7)
O2 0.0149(7) 0.0158(8) 0.0152(7) 0.0009(6) 0.0013(6) 0.0002(6)
O3 0.0185(7) 0.0155(7) 0.0210(8) 0.0040(6) 0.0101(6) 0.0024(6)
C1 0.0223(11) 0.0165(10) 0.0176(11) 0.0004(8) 0.0075(9) -0.0049(9)
C2 0.0189(11) 0.0213(11) 0.0187(11) 0.0025(8) 0.0046(9) -0.0036(9)
C3 0.0218(11) 0.0176(10) 0.0202(11) 0.0039(8) 0.0090(9) -0.0002(9)
C4 0.0226(11) 0.0180(10) 0.0149(10) 0.0005(8) 0.0075(9) -0.0014(8)
C5 0.0202(11) 0.0178(10) 0.0131(10) 0.0026(8) 0.0068(8) -0.0022(8)
C6 0.0203(11) 0.0271(12) 0.0147(10) 0.0027(9) 0.0038(9) -0.0027(9)
C7 0.0184(10) 0.0247(11) 0.0142(10) -0.0008(9) 0.0032(8) -0.0070(9)
C8 0.0150(10) 0.0187(10) 0.0142(10) 0.0023(8) 0.0045(8) -0.0003(8)
C9 0.0169(10) 0.0124(9) 0.0129(10) 0.0002(7) 0.0039(8) -0.0016(7)
C10 0.0197(11) 0.0126(10) 0.0170(10) 0.0019(8) 0.0062(9) -0.0012(8)
C11 0.0227(11) 0.0136(9) 0.0158(10) -0.0022(8) 0.0073(9) -0.0043(8)
C12 0.0192(11) 0.0128(9) 0.0135(10) -0.0008(7) 0.0055(8) 0.0003(8)
C13 0.0144(10) 0.0139(9) 0.0149(10) 0.0022(8) 0.0060(8) 0.0022(8)
C14 0.0142(9) 0.0157(10) 0.0143(10) 0.0006(8) 0.0036(8) -0.0021(8)
C15 0.0171(11) 0.0319(13) 0.0171(11) 0.0030(9) 0.0032(9) -0.0078(9)
C16 0.0168(11) 0.0286(12) 0.0211(11) 0.0035(9) 0.0057(9) -0.0049(9)
C17 0.0141(9) 0.0144(9) 0.0165(10) 0.0033(8) 0.0059(8) 0.0013(8)
C18 0.0236(11) 0.0189(10) 0.0249(12) 0.0067(9) 0.0121(9) 0.0078(9)
C19 0.0310(13) 0.0157(10) 0.0254(12) 0.0068(9) 0.0130(10) 0.0032(9)
C20 0.0213(10) 0.0165(11) 0.0200(10) 0.0044(8) 0.0109(8) 0.0043(9)
C21 0.0331(13) 0.0186(11) 0.0194(11) -0.0018(9) 0.0137(10) -0.0011(9)
C22 0.0197(10) 0.0193(11) 0.0201(11) 0.0049(9) 0.0113(9) 0.0034(9)
C23 0.0202(10) 0.0170(10) 0.0218(11) 0.0048(8) 0.0102(9) 0.0028(9)
C24 0.0194(11) 0.0177(10) 0.0183(11) 0.0042(8) 0.0072(9) 0.0030(9)
C25 0.0215(12) 0.0347(14) 0.0454(16) 0.0083(12) 0.0125(11) 0.0046(11)
C26 0.0180(11) 0.0352(13) 0.0182(11) -0.0045(10) 0.0007(9) 0.0014(10)
C27 0.0137(10) 0.0152(10) 0.0166(10) 0.0005(8) 0.0049(8) -0.0012(8)
C28 0.0201(11) 0.0157(10) 0.0233(11) 0.0014(8) 0.0063(9) -0.0031(8)
C29 0.0122(9) 0.0197(11) 0.0220(11) 0.0001(8) 0.0042(8) -0.0008(8)
C30 0.0198(11) 0.0228(11) 0.0177(11) -0.0034(9) 0.0049(9) -0.0016(9)
C31 0.0110(9) 0.0157(10) 0.0156(10) -0.0008(8) 0.0028(8) 0.0028(8)
C32 0.0152(10) 0.0165(10) 0.0195(11) 0.0008(8) 0.0042(8) 0.0014(8)
C33 0.0208(11) 0.0161(10) 0.0237(12) -0.0032(9) 0.0015(9) 0.0032(9)
C34 0.0237(11) 0.0238(11) 0.0163(11) -0.0050(9) 0.0010(9) 0.0078(9)
C35 0.0253(12) 0.0259(12) 0.0167(11) 0.0031(9) 0.0074(9) 0.0077(10)
C36 0.0186(10) 0.0184(10) 0.0192(11) 0.0004(8) 0.0064(8) 0.0023(8)
C37 0.0149(10) 0.0156(9) 0.0173(10) -0.0010(8) 0.0046(8) 0.0002(8)
C38 0.0215(11) 0.0221(11) 0.0260(12) 0.0044(9) 0.0128(10) 0.0027(9)
C39 0.0277(13) 0.0315(13) 0.0338(14) 0.0030(11) 0.0204(11) 0.0048(11)
C40 0.0210(11) 0.0251(12) 0.0337(14) -0.0008(10) 0.0109(10) 0.0088(9)
C41 0.0234(12) 0.0266(12) 0.0204(11) 0.0034(9) 0.0049(9) 0.0085(10)
C42 0.0192(11) 0.0229(11) 0.0159(10) 0.0002(9) 0.0068(8) 0.0041(9)

loop_
_atom_type_symbol
_atom_type_description
_atom_type_scat_dispersion_real
_atom_type_scat_dispersion_imag
_atom_type_scat_source
C C 0.0181 0.0091 'International Tables Vol C Tables 4.2.6.8 and 6.1.1.4'
H H 0.0000 0.0000 'International Tables Vol C Tables 4.2.6.8 and 6.1.1.4'
O O 0.0492 0.0322 'International Tables Vol C Tables 4.2.6.8 and 6.1.1.4'
Si Si 0.2541 0.3302 'International Tables Vol C Tables 4.2.6.8 and 6.1.1.4'

loop_
_exptl_crystal_face_index_h
_exptl_crystal_face_index_k
_exptl_crystal_face_index_l
_exptl_crystal_face_perp_dist
7 -1 -6 0.0301
-7 0 6 0.0184
-2 -7 0 0.0462
7 3 -5 0.0266
-3 6 4 0.0469
1 0 8 0.0086
-1 0 -8 0.0116

loop_
_geom_angle_atom_site_label_1
_geom_angle_atom_site_label_2
_geom_angle_atom_site_label_3
_geom_angle
_geom_angle_site_symmetry_1
_geom_angle_site_symmetry_3
_geom_angle_publ_flag
O3 Si1 C27 110.67(9) . . ?
O3 Si1 C31 107.39(9) . . ?
O3 Si1 C37 103.99(9) . . ?
C31 Si1 C27 112.45(10) . . ?
C37 Si1 C27 110.01(10) . . ?
C37 Si1 C31 111.99(9) . . ?
C25 O1 C3 113.99(19) . . ?
C26 O2 C12 113.27(17) . . ?
C24 O3 Si1 123.90(14) . . ?
H1B C1 H1A 107.5 . . ?
C2 C1 H1B 108.5 . . ?
C2 C1 H1A 108.5 . . ?
C2 C1 C10 115.17(18) . . ?
C10 C1 H1B 108.5 . . ?
C10 C1 H1A 108.5 . . ?
C1 C2 H2A 109.6 . . ?
C1 C2 H2B 109.6 . . ?
H2A C2 H2B 108.1 . . ?
C3 C2 C1 110.36(19) . . ?
C3 C2 H2A 109.6 . . ?
C3 C2 H2B 109.6 . . ?
O1 C3 C2 112.80(19) . . ?
O1 C3 H3 109.1 . . ?
O1 C3 C4 106.57(18) . . ?
C2 C3 H3 109.1 . . ?
C4 C3 C2 110.18(19) . . ?
C4 C3 H3 109.1 . . ?
C3 C4 H4A 109.1 . . ?
C3 C4 H4B 109.1 . . ?
C3 C4 C5 112.30(19) . . ?
H4A C4 H4B 107.9 . . ?
C5 C4 H4A 109.1 . . ?
C5 C4 H4B 109.1 . . ?
C4 C5 H5 106.9 . . ?
C4 C5 C10 112.83(18) . . ?
C6 C5 C4 110.54(19) . . ?
C6 C5 H5 106.9 . . ?
C6 C5 C10 112.26(18) . . ?
C10 C5 H5 106.9 . . ?
C5 C6 H6A 109.3 . . ?
C5 C6 H6B 109.3 . . ?
H6A C6 H6B 107.9 . . ?
C7 C6 C5 111.79(18) . . ?
C7 C6 H6A 109.3 . . ?
C7 C6 H6B 109.3 . . ?
C6 C7 H7A 109.3 . . ?
C6 C7 H7B 109.3 . . ?
C6 C7 C8 111.47(19) . . ?
H7A C7 H7B 108.0 . . ?
C8 C7 H7A 109.3 . . ?
C8 C7 H7B 109.3 . . ?
C7 C8 H8 108.5 . . ?
C7 C8 C9 110.16(17) . . ?
C9 C8 H8 108.5 . . ?
C14 C8 C7 111.77(18) . . ?
C14 C8 H8 108.5 . . ?
C14 C8 C9 109.28(17) . . ?
C8 C9 H9 106.7 . . ?
C8 C9 C10 111.60(17) . . ?
C10 C9 H9 106.7 . . ?
C11 C9 C8 111.43(17) . . ?
C11 C9 H9 106.7 . . ?
C11 C9 C10 113.16(17) . . ?
C1 C10 C5 107.46(18) . . ?
C1 C10 C9 113.07(18) . . ?
C9 C10 C5 109.54(17) . . ?
C19 C10 C1 106.44(18) . . ?
C19 C10 C5 109.46(18) . . ?
C19 C10 C9 110.75(18) . . ?
C9 C11 H11A 108.7 . . ?
C9 C11 H11B 108.7 . . ?
H11A C11 H11B 107.6 . . ?
C12 C11 C9 114.11(17) . . ?
C12 C11 H11A 108.7 . . ?
C12 C11 H11B 108.7 . . ?
O2 C12 C11 111.05(17) . . ?
O2 C12 H12 109.0 . . ?
O2 C12 C13 107.29(16) . . ?
C11 C12 H12 109.0 . . ?
C13 C12 C11 111.45(18) . . ?
C13 C12 H12 109.0 . . ?
C12 C13 C14 107.58(17) . . ?
C12 C13 C17 116.51(17) . . ?
C12 C13 C18 109.32(18) . . ?
C17 C13 C14 100.12(16) . . ?
C18 C13 C14 112.66(18) . . ?
C18 C13 C17 110.42(17) . . ?
C8 C14 C13 113.69(17) . . ?
C8 C14 H14 106.6 . . ?
C8 C14 C15 118.75(18) . . ?
C13 C14 H14 106.6 . . ?
C15 C14 C13 103.74(17) . . ?
C15 C14 H14 106.6 . . ?
C14 C15 H15A 111.0 . . ?
C14 C15 H15B 111.0 . . ?
C14 C15 C16 103.98(18) . . ?
H15A C15 H15B 109.0 . . ?
C16 C15 H15A 111.0 . . ?
C16 C15 H15B 111.0 . . ?
C15 C16 H16A 110.4 . . ?
C15 C16 H16B 110.4 . . ?
H16A C16 H16B 108.6 . . ?
C17 C16 C15 106.72(18) . . ?
C17 C16 H16A 110.4 . . ?
C17 C16 H16B 110.4 . . ?
C13 C17 H17 107.0 . . ?
C16 C17 C13 103.35(17) . . ?
C16 C17 H17 107.0 . . ?
C20 C17 C13 119.00(18) . . ?
C20 C17 C16 112.76(17) . . ?
C20 C17 H17 107.0 . . ?
C13 C18 H18A 109.5 . . ?
C13 C18 H18B 109.5 . . ?
C13 C18 H18C 109.5 . . ?
H18A C18 H18B 109.5 . . ?
H18A C18 H18C 109.5 . . ?
H18B C18 H18C 109.5 . . ?
C10 C19 H19A 109.5 . . ?
C10 C19 H19B 109.5 . . ?
C10 C19 H19C 109.5 . . ?
H19A C19 H19B 109.5 . . ?
H19A C19 H19C 109.5 . . ?
H19B C19 H19C 109.5 . . ?
C17 C20 H20 107.6 . . ?
C21 C20 C17 113.69(18) . . ?
C21 C20 H20 107.6 . . ?
C21 C20 C22 109.68(18) . . ?
C22 C20 C17 110.52(18) . . ?
C22 C20 H20 107.6 . . ?
C20 C21 H21A 109.5 . . ?
C20 C21 H21B 109.5 . . ?
C20 C21 H21C 109.5 . . ?
H21A C21 H21B 109.5 . . ?
H21A C21 H21C 109.5 . . ?
H21B C21 H21C 109.5 . . ?
C20 C22 H22A 108.7 . . ?
C20 C22 H22B 108.7 . . ?
H22A C22 H22B 107.6 . . ?
C23 C22 C20 114.32(18) . . ?
C23 C22 H22A 108.7 . . ?
C23 C22 H22B 108.7 . . ?
C22 C23 H23A 109.4 . . ?
C22 C23 H23B 109.4 . . ?
H23A C23 H23B 108.0 . . ?
C24 C23 C22 111.19(18) . . ?
C24 C23 H23A 109.4 . . ?
C24 C23 H23B 109.4 . . ?
O3 C24 C23 110.08(18) . . ?
O3 C24 H24A 109.6 . . ?
O3 C24 H24B 109.6 . . ?
C23 C24 H24A 109.6 . . ?
C23 C24 H24B 109.6 . . ?
H24A C24 H24B 108.2 . . ?
O1 C25 H25A 109.5 . . ?
O1 C25 H25B 109.5 . . ?
O1 C25 H25C 109.5 . . ?
H25A C25 H25B 109.5 . . ?
H25A C25 H25C 109.5 . . ?
H25B C25 H25C 109.5 . . ?
O2 C26 H26A 109.5 . . ?
O2 C26 H26B 109.5 . . ?
O2 C26 H26C 109.5 . . ?
H26A C26 H26B 109.5 . . ?
H26A C26 H26C 109.5 . . ?
H26B C26 H26C 109.5 . . ?
C28 C27 Si1 112.73(15) . . ?
C28 C27 C30 107.28(18) . . ?
C29 C27 Si1 111.40(14) . . ?
C29 C27 C28 108.76(18) . . ?
C29 C27 C30 110.04(18) . . ?
C30 C27 Si1 106.50(14) . . ?
C27 C28 H28A 109.5 . . ?
C27 C28 H28B 109.5 . . ?
C27 C28 H28C 109.5 . . ?
H28A C28 H28B 109.5 . . ?
H28A C28 H28C 109.5 . . ?
H28B C28 H28C 109.5 . . ?
C27 C29 H29A 109.5 . . ?
C27 C29 H29B 109.5 . . ?
C27 C29 H29C 109.5 . . ?
H29A C29 H29B 109.5 . . ?
H29A C29 H29C 109.5 . . ?
H29B C29 H29C 109.5 . . ?
C27 C30 H30A 109.5 . . ?
C27 C30 H30B 109.5 . . ?
C27 C30 H30C 109.5 . . ?
H30A C30 H30B 109.5 . . ?
H30A C30 H30C 109.5 . . ?
H30B C30 H30C 109.5 . . ?
C32 C31 Si1 118.82(17) . . ?
C36 C31 Si1 124.35(17) . . ?
C36 C31 C32 116.8(2) . . ?
C31 C32 H32 119.2 . . ?
C33 C32 C31 121.6(2) . . ?
C33 C32 H32 119.2 . . ?
C32 C33 H33 120.0 . . ?
C34 C33 C32 119.9(2) . . ?
C34 C33 H33 120.0 . . ?
C33 C34 H34 120.1 . . ?
C35 C34 C33 119.8(2) . . ?
C35 C34 H34 120.1 . . ?
C34 C35 H35 120.0 . . ?
C34 C35 C36 120.0(2) . . ?
C36 C35 H35 120.0 . . ?
C31 C36 H36 119.1 . . ?
C35 C36 C31 121.8(2) . . ?
C35 C36 H36 119.1 . . ?
C38 C37 Si1 121.64(17) . . ?
C42 C37 Si1 120.64(17) . . ?
C42 C37 C38 117.6(2) . . ?
C37 C38 H38 119.6 . . ?
C39 C38 C37 120.7(2) . . ?
C39 C38 H38 119.6 . . ?
C38 C39 H39 119.9 . . ?
C40 C39 C38 120.3(2) . . ?
C40 C39 H39 119.9 . . ?
C39 C40 H40 120.1 . . ?
C41 C40 C39 119.8(2) . . ?
C41 C40 H40 120.1 . . ?
C40 C41 H41 120.1 . . ?
C40 C41 C42 119.9(2) . . ?
C42 C41 H41 120.1 . . ?
C37 C42 H42 119.2 . . ?
C41 C42 C37 121.7(2) . . ?
C41 C42 H42 119.2 . . ?

loop_
_geom_bond_atom_site_label_1
_geom_bond_atom_site_label_2
_geom_bond_distance
_geom_bond_site_symmetry_2
_geom_bond_publ_flag
Si1 O3 1.6467(15) . ?
Si1 C27 1.897(2) . ?
Si1 C31 1.882(2) . ?
Si1 C37 1.866(2) . ?
O1 C3 1.433(3) . ?
O1 C25 1.410(3) . ?
O2 C12 1.433(2) . ?
O2 C26 1.418(3) . ?
O3 C24 1.431(3) . ?
C1 H1B 0.9700 . ?
C1 H1A 0.9700 . ?
C1 C2 1.527(3) . ?
C1 C10 1.545(3) . ?
C2 H2A 0.9700 . ?
C2 H2B 0.9700 . ?
C2 C3 1.524(3) . ?
C3 H3 0.9800 . ?
C3 C4 1.515(3) . ?
C4 H4A 0.9700 . ?
C4 H4B 0.9700 . ?
C4 C5 1.540(3) . ?
C5 H5 0.9800 . ?
C5 C6 1.533(3) . ?
C5 C10 1.556(3) . ?
C6 H6A 0.9700 . ?
C6 H6B 0.9700 . ?
C6 C7 1.531(3) . ?
C7 H7A 0.9700 . ?
C7 H7B 0.9700 . ?
C7 C8 1.534(3) . ?
C8 H8 0.9800 . ?
C8 C9 1.551(3) . ?
C8 C14 1.520(3) . ?
C9 H9 0.9800 . ?
C9 C10 1.557(3) . ?
C9 C11 1.542(3) . ?
C10 C19 1.539(3) . ?
C11 H11A 0.9700 . ?
C11 H11B 0.9700 . ?
C11 C12 1.537(3) . ?
C12 H12 0.9800 . ?
C12 C13 1.536(3) . ?
C13 C14 1.551(3) . ?
C13 C17 1.552(3) . ?
C13 C18 1.541(3) . ?
C14 H14 0.9800 . ?
C14 C15 1.528(3) . ?
C15 H15A 0.9700 . ?
C15 H15B 0.9700 . ?
C15 C16 1.556(3) . ?
C16 H16A 0.9700 . ?
C16 H16B 0.9700 . ?
C16 C17 1.551(3) . ?
C17 H17 0.9800 . ?
C17 C20 1.540(3) . ?
C18 H18A 0.9600 . ?
C18 H18B 0.9600 . ?
C18 H18C 0.9600 . ?
C19 H19A 0.9600 . ?
C19 H19B 0.9600 . ?
C19 H19C 0.9600 . ?
C20 H20 0.9800 . ?
C20 C21 1.536(3) . ?
C20 C22 1.540(3) . ?
C21 H21A 0.9600 . ?
C21 H21B 0.9600 . ?
C21 H21C 0.9600 . ?
C22 H22A 0.9700 . ?
C22 H22B 0.9700 . ?
C22 C23 1.528(3) . ?
C23 H23A 0.9700 . ?
C23 H23B 0.9700 . ?
C23 C24 1.507(3) . ?
C24 H24A 0.9700 . ?
C24 H24B 0.9700 . ?
C25 H25A 0.9600 . ?
C25 H25B 0.9600 . ?
C25 H25C 0.9600 . ?
C26 H26A 0.9600 . ?
C26 H26B 0.9600 . ?
C26 H26C 0.9600 . ?
C27 C28 1.539(3) . ?
C27 C29 1.536(3) . ?
C27 C30 1.547(3) . ?
C28 H28A 0.9600 . ?
C28 H28B 0.9600 . ?
C28 H28C 0.9600 . ?
C29 H29A 0.9600 . ?
C29 H29B 0.9600 . ?
C29 H29C 0.9600 . ?
C30 H30A 0.9600 . ?
C30 H30B 0.9600 . ?
C30 H30C 0.9600 . ?
C31 C32 1.411(3) . ?
C31 C36 1.401(3) . ?
C32 H32 0.9300 . ?
C32 C33 1.390(3) . ?
C33 H33 0.9300 . ?
C33 C34 1.391(4) . ?
C34 H34 0.9300 . ?
C34 C35 1.386(4) . ?
C35 H35 0.9300 . ?
C35 C36 1.391(3) . ?
C36 H36 0.9300 . ?
C37 C38 1.401(3) . ?
C37 C42 1.401(3) . ?
C38 H38 0.9300 . ?
C38 C39 1.397(3) . ?
C39 H39 0.9300 . ?
C39 C40 1.390(4) . ?
C40 H40 0.9300 . ?
C40 C41 1.381(4) . ?
C41 H41 0.9300 . ?
C41 C42 1.388(3) . ?
C42 H42 0.9300 . ?

loop_
_exptl_oxdiff_crystal_face_indexfrac_h
_exptl_oxdiff_crystal_face_indexfrac_k
_exptl_oxdiff_crystal_face_indexfrac_l
_exptl_oxdiff_crystal_face_x
_exptl_oxdiff_crystal_face_y
_exptl_oxdiff_crystal_face_z
7.0000 -1.0000 -6.0000 0.0229 -0.2364 -0.9361
-7.0000 -0.0000 6.0000 0.0065 0.1029 0.9503
-2.0000 -7.0000 0.0000 0.0339 -0.9517 0.2898
7.0000 3.0000 -5.0000 0.0067 0.3248 -0.9456
-3.0000 6.0000 4.0000 -0.0288 0.8840 0.3897
1.0000 -0.0000 8.0000 0.8983 0.2287 0.2838
-1.0000 0.0000 -8.0000 -0.8983 -0.2287 -0.2838
